data_4350193
loop_
_publ_author_name
'Lakshminarayanan, P. S.'
'Suresh, Eringathodi'
'Ghosh, Pradyut'

_publ_section_title
;
 Synthesis and characterization of a tripodal amide ligand and its binding
 with anions of different dimensionality.
;
_journal_issue 11
_journal_name_full 'Inorganic chemistry'
_journal_page_first 4372
_journal_page_last 4380
_journal_paper_doi 10.1021/ic052159o
_journal_volume 45
_journal_year 2006
_chemical_formula_sum 'C27 H28 Cl N7 O9'
_chemical_formula_weight 630.01
_space_group_IT_number 14
_space_group_name_Hall '-P 2yn'
_space_group_name_H-M_alt 'P 1 21/n 1'
_symmetry_cell_setting monoclinic
_symmetry_space_group_name_H-M 'P 1 21/n 1'
_atom_sites_solution_hydrogens geom
_atom_sites_solution_primary direct
_atom_sites_solution_secondary difmap
_audit_creation_method SHELXL-97
_cell_angle_alpha 90.00
_cell_angle_beta 90.969(2)
_cell_angle_gamma 90.00
_cell_formula_units_Z 4
_cell_length_a 11.2216(11)
_cell_length_b 11.5117(11)
_cell_length_c 21.550(2)
_cell_measurement_temperature 100(2)
_cell_volume 2783.4(5)
_computing_cell_refinement 'BRUKER SMART'
_computing_data_collection 'BRUKER SMART'
_computing_data_reduction 'BRUKER SAINT'
_computing_molecular_graphics 'ORTEP, PLATON'
_computing_structure_refinement 'SHELXL-97 (Sheldrick, 1997)'
_computing_structure_solution 'SHELXS-97 (Sheldrick, 1990)'
_diffrn_ambient_temperature 293(2)
_diffrn_measured_fraction_theta_full 0.889
_diffrn_measured_fraction_theta_max 0.889
_diffrn_measurement_device_type 'BRUKER SMART APEX CCD DIFFRACTOMETER'
_diffrn_measurement_method 'OMEGA-PHI SCAN'
_diffrn_radiation_monochromator graphite
_diffrn_radiation_source 'fine-focus sealed tube'
_diffrn_radiation_type MoK\a
_diffrn_radiation_wavelength 0.71073
_diffrn_reflns_av_R_equivalents 0.0610
_diffrn_reflns_av_sigmaI/netI 0.0889
_diffrn_reflns_limit_h_max 14
_diffrn_reflns_limit_h_min -13
_diffrn_reflns_limit_k_max 15
_diffrn_reflns_limit_k_min -12
_diffrn_reflns_limit_l_max 28
_diffrn_reflns_limit_l_min -22
_diffrn_reflns_number 16272
_diffrn_reflns_theta_full 28.29
_diffrn_reflns_theta_max 28.29
_diffrn_reflns_theta_min 1.89
_exptl_absorpt_coefficient_mu 0.206
_exptl_crystal_colour colourless
_exptl_crystal_density_diffrn 1.503
_exptl_crystal_density_method 'not measured'
_exptl_crystal_description PLATES
_exptl_crystal_F_000 1312
_exptl_crystal_size_max 0.20
_exptl_crystal_size_mid 0.10
_exptl_crystal_size_min 0.07
_refine_diff_density_max 0.529
_refine_diff_density_min -0.326
_refine_diff_density_rms 0.073
_refine_ls_extinction_method none
_refine_ls_goodness_of_fit_ref 1.022
_refine_ls_hydrogen_treatment mixed
_refine_ls_matrix_type full
_refine_ls_number_parameters 413
_refine_ls_number_reflns 6445
_refine_ls_number_restraints 0
_refine_ls_restrained_S_all 1.022
_refine_ls_R_factor_all 0.1014
_refine_ls_R_factor_gt 0.0637
_refine_ls_shift/su_max 0.000
_refine_ls_shift/su_mean 0.000
_refine_ls_structure_factor_coef Fsqd
_refine_ls_weighting_details 'w=1/[\s^2^(Fo^2^)+(0.0538P)^2^+0.0550P] where P=(Fo^2^+2Fc^2^)/3'
_refine_ls_weighting_scheme calc
_refine_ls_wR_factor_gt 0.1214
_refine_ls_wR_factor_ref 0.1354
_reflns_number_gt 4325
_reflns_number_total 6445
_reflns_threshold_expression >2sigma(I)
_cod_data_source_file ic052159osi20051220_024958.cif
_cod_data_source_block plaxmihm
_cod_depositor_comments
;
The following automatic conversions were performed:

data item '_refine_ls_weighting_scheme' value 'calc
w=1/[\s^2^(Fo^2^)+(0.0538P)^2^+0.0550P] where P=(Fo^2^+2Fc^2^)/3' was
changed to 'calc'. A new data item '_refine_ls_weighting_details' was
created with the value set to
'w=1/[\s^2^(Fo^2^)+(0.0538P)^2^+0.0550P] where P=(Fo^2^+2Fc^2^)/3'.

Automatic conversion script
Id: cif_fix_values 6909 2019-04-08 15:41:33Z antanas 
;
_cod_original_sg_symbol_H-M 'P 21/n'
_cod_database_code 4350193

loop_
_symmetry_equiv_pos_as_xyz
'x, y, z'
'-x+1/2, y+1/2, -z+1/2'
'-x, -y, -z'
'x-1/2, -y-1/2, z-1/2'

loop_
_atom_site_label
_atom_site_type_symbol
_atom_site_fract_x
_atom_site_fract_y
_atom_site_fract_z
_atom_site_U_iso_or_equiv
_atom_site_adp_type
_atom_site_occupancy
_atom_site_calc_flag
_atom_site_refinement_flags
Cl1 Cl 0.26709(5) 0.47174(6) 0.19770(3) 0.01675(16) Uani 1 d .
O1 O 0.10422(15) 0.60444(15) 0.95447(8) 0.0165(4) Uani 1 d .
O7 O 0.37720(15) 0.59808(16) 0.96706(8) 0.0181(4) Uani 1 d .
O2 O 0.11756(17) 1.03175(17) 0.97186(9) 0.0253(5) Uani 1 d .
O4 O 0.24172(15) 0.59482(16) 0.82640(8) 0.0188(4) Uani 1 d .
O8 O 0.38198(18) 1.01835(18) 0.94288(10) 0.0296(5) Uani 1 d .
N4 N 0.4274(2) 0.52086(19) 0.82525(10) 0.0157(5) Uani 1 d .
N6 N 0.3078(2) 0.51796(19) 1.05463(11) 0.0167(5) Uani 1 d .
N2 N -0.0138(2) 0.52299(19) 0.88093(11) 0.0167(5) Uani 1 d .
N1 N 0.23996(18) 0.40477(19) 0.92081(10) 0.0128(5) Uani 1 d .
O3 O -0.00910(18) 1.13427(17) 0.91870(9) 0.0298(5) Uani 1 d .
O5 O 0.19931(18) 1.02707(18) 0.82164(10) 0.0319(5) Uani 1 d .
N3 N 0.0401(2) 1.04173(19) 0.93159(11) 0.0203(5) Uani 1 d .
N7 N 0.3648(2) 1.0344(2) 0.99847(12) 0.0223(5) Uani 1 d .
O9 O 0.36555(18) 1.13081(17) 1.02238(10) 0.0316(5) Uani 1 d .
C3 C 0.0354(2) 0.6150(2) 0.90965(12) 0.0138(6) Uani 1 d .
N5 N 0.3061(2) 1.03849(19) 0.81162(10) 0.0213(5) Uani 1 d .
C21 C 0.3410(2) 0.6090(2) 1.02045(12) 0.0148(6) Uani 1 d .
C24 C 0.3440(2) 0.9326(2) 1.03820(13) 0.0194(6) Uani 1 d .
O6 O 0.35613(19) 1.13284(16) 0.80931(9) 0.0296(5) Uani 1 d .
C20 C 0.3195(2) 0.3985(2) 1.03375(12) 0.0163(6) Uani 1 d .
H20A H 0.3156 0.3475 1.0695 0.020 Uiso 1 calc R
H20B H 0.3973 0.3887 1.0156 0.020 Uiso 1 calc R
C25 C 0.3234(2) 0.9511(2) 1.10042(13) 0.0219(6) Uani 1 d .
H25 H 0.3213 1.0259 1.1167 0.026 Uiso 1 calc R
C5 C 0.0347(2) 0.8292(2) 0.91927(12) 0.0154(6) Uani 1 d .
H5A H 0.0764 0.8215 0.9567 0.019 Uiso 1 calc R
C11 C 0.3877(2) 0.4014(2) 0.83038(12) 0.0156(6) Uani 1 d .
H11A H 0.4499 0.3511 0.8149 0.019 Uiso 1 calc R
H11B H 0.3181 0.3911 0.8037 0.019 Uiso 1 calc R
C4 C 0.0017(2) 0.7325(2) 0.88476(12) 0.0150(6) Uani 1 d .
C6 C 0.0039(2) 0.9377(2) 0.89623(13) 0.0171(6) Uani 1 d .
C14 C 0.3298(2) 0.8251(2) 0.81495(12) 0.0162(6) Uani 1 d .
H14 H 0.2527 0.8180 0.8296 0.019 Uiso 1 calc R
C23 C 0.3494(2) 0.8230(2) 1.01210(13) 0.0174(6) Uani 1 d .
H23 H 0.3640 0.8137 0.9700 0.021 Uiso 1 calc R
C12 C 0.3489(2) 0.6095(2) 0.82032(11) 0.0156(6) Uani 1 d .
C15 C 0.3769(2) 0.9336(2) 0.80155(12) 0.0167(6) Uani 1 d .
C2 C 0.0130(2) 0.4039(2) 0.89943(12) 0.0152(6) Uani 1 d .
H2A H -0.0463 0.3527 0.8809 0.018 Uiso 1 calc R
H2B H 0.0066 0.3977 0.9441 0.018 Uiso 1 calc R
C7 C -0.0565(2) 0.9538(2) 0.84079(13) 0.0204(6) Uani 1 d .
H7 H -0.0767 1.0278 0.8269 0.024 Uiso 1 calc R
C16 C 0.4900(2) 0.9472(2) 0.77846(13) 0.0208(6) Uani 1 d .
H16 H 0.5198 1.0208 0.7699 0.025 Uiso 1 calc R
C9 C -0.0570(2) 0.7472(2) 0.82767(13) 0.0201(6) Uani 1 d .
H9 H -0.0766 0.6825 0.8037 0.024 Uiso 1 calc R
C19 C 0.2249(2) 0.3616(2) 0.98660(11) 0.0150(6) Uani 1 d .
H19A H 0.2227 0.2774 0.9857 0.018 Uiso 1 calc R
H19B H 0.1481 0.3880 1.0011 0.018 Uiso 1 calc R
C18 C 0.5135(2) 0.7406(2) 0.78183(13) 0.0227(6) Uani 1 d .
H18 H 0.5599 0.6752 0.7747 0.027 Uiso 1 calc R
C13 C 0.3999(2) 0.7273(2) 0.80603(12) 0.0145(6) Uani 1 d .
C22 C 0.3325(2) 0.7271(2) 1.05016(12) 0.0154(6) Uani 1 d .
C10 C 0.3567(2) 0.3622(2) 0.89557(12) 0.0148(6) Uani 1 d .
H10A H 0.3559 0.2780 0.8962 0.018 Uiso 1 calc R
H10B H 0.4201 0.3874 0.9236 0.018 Uiso 1 calc R
C1 C 0.1369(2) 0.3626(2) 0.88067(12) 0.0151(6) Uani 1 d .
H1A H 0.1373 0.2783 0.8809 0.018 Uiso 1 calc R
H1B H 0.1503 0.3874 0.8383 0.018 Uiso 1 calc R
C27 C 0.3109(2) 0.7440(2) 1.11300(12) 0.0177(6) Uani 1 d .
H27 H 0.2995 0.6801 1.1387 0.021 Uiso 1 calc R
C26 C 0.3063(2) 0.8553(2) 1.13764(14) 0.0228(6) Uani 1 d .
H26 H 0.2914 0.8653 1.1796 0.027 Uiso 1 calc R
C8 C -0.0862(2) 0.8566(2) 0.80648(13) 0.0214(6) Uani 1 d .
H8A H -0.1263 0.8650 0.7686 0.026 Uiso 1 calc R
C17 C 0.5581(2) 0.8494(3) 0.76831(14) 0.0252(7) Uani 1 d .
H17 H 0.6342 0.8568 0.7523 0.030 Uiso 1 calc R
H4N H 0.496(2) 0.534(2) 0.8232(12) 0.013(8) Uiso 1 d .
H6N H 0.288(2) 0.527(2) 1.0938(14) 0.021(8) Uiso 1 d .
H2N H -0.068(3) 0.533(3) 0.8539(15) 0.037(10) Uiso 1 d .
H1N H 0.241(2) 0.483(3) 0.9204(13) 0.026(8) Uiso 1 d .

loop_
_atom_site_aniso_label
_atom_site_aniso_U_11
_atom_site_aniso_U_22
_atom_site_aniso_U_33
_atom_site_aniso_U_23
_atom_site_aniso_U_13
_atom_site_aniso_U_12
Cl1 0.0154(3) 0.0164(3) 0.0184(3) -0.0012(3) -0.0021(3) 0.0014(3)
O1 0.0169(9) 0.0140(10) 0.0184(10) 0.0001(8) -0.0041(8) 0.0014(8)
O7 0.0201(10) 0.0155(10) 0.0186(10) -0.0012(8) 0.0013(8) -0.0009(8)
O2 0.0219(11) 0.0209(11) 0.0330(13) -0.0027(9) -0.0023(10) -0.0021(9)
O4 0.0154(10) 0.0159(10) 0.0253(11) 0.0015(8) 0.0052(8) -0.0011(8)
O8 0.0327(12) 0.0237(12) 0.0325(13) 0.0058(9) 0.0012(10) 0.0003(9)
N4 0.0093(11) 0.0136(12) 0.0244(14) 0.0013(10) 0.0035(10) -0.0022(9)
N6 0.0198(12) 0.0139(12) 0.0163(13) -0.0002(10) 0.0004(10) 0.0005(10)
N2 0.0152(12) 0.0140(12) 0.0208(13) 0.0023(10) -0.0059(10) -0.0002(10)
N1 0.0126(11) 0.0085(11) 0.0173(12) -0.0005(9) 0.0005(9) 0.0002(9)
O3 0.0372(13) 0.0119(11) 0.0405(13) 0.0042(9) 0.0042(10) 0.0039(9)
O5 0.0301(12) 0.0200(12) 0.0460(14) 0.0056(10) 0.0153(10) 0.0061(9)
N3 0.0194(12) 0.0129(13) 0.0287(14) 0.0008(10) 0.0040(11) -0.0018(10)
N7 0.0171(12) 0.0159(13) 0.0337(16) -0.0002(11) -0.0044(11) 0.0016(10)
O9 0.0333(12) 0.0126(11) 0.0486(14) -0.0024(10) -0.0052(11) 0.0028(9)
C3 0.0111(12) 0.0141(14) 0.0162(14) -0.0005(11) 0.0042(11) 0.0004(10)
N5 0.0333(14) 0.0117(12) 0.0191(13) 0.0014(10) 0.0027(11) 0.0002(10)
C21 0.0069(12) 0.0158(14) 0.0216(15) -0.0007(11) -0.0046(11) 0.0004(10)
C24 0.0122(13) 0.0180(15) 0.0278(16) 0.0018(12) -0.0032(12) -0.0001(11)
O6 0.0441(13) 0.0105(11) 0.0343(13) -0.0009(9) 0.0030(10) -0.0054(9)
C20 0.0212(14) 0.0131(14) 0.0145(14) 0.0006(11) -0.0019(11) 0.0023(11)
C25 0.0202(14) 0.0133(14) 0.0320(17) -0.0058(12) -0.0039(13) 0.0019(11)
C5 0.0123(13) 0.0176(15) 0.0164(14) 0.0017(11) 0.0028(11) -0.0002(11)
C11 0.0166(13) 0.0108(13) 0.0197(15) -0.0014(11) 0.0039(11) -0.0001(11)
C4 0.0112(12) 0.0144(14) 0.0192(15) 0.0018(11) 0.0020(11) 0.0014(10)
C6 0.0160(13) 0.0136(14) 0.0218(15) -0.0009(11) 0.0045(11) -0.0007(11)
C14 0.0145(13) 0.0145(14) 0.0198(15) 0.0014(11) 0.0013(11) -0.0004(11)
C23 0.0134(13) 0.0173(15) 0.0212(15) 0.0001(11) -0.0046(11) 0.0021(11)
C12 0.0203(14) 0.0138(14) 0.0128(14) 0.0003(11) 0.0041(11) 0.0015(11)
C15 0.0221(14) 0.0140(14) 0.0139(14) -0.0017(11) -0.0012(11) 0.0001(11)
C2 0.0122(13) 0.0146(14) 0.0186(14) 0.0021(11) -0.0031(11) -0.0042(11)
C7 0.0182(14) 0.0142(14) 0.0289(17) 0.0069(12) 0.0025(12) 0.0040(11)
C16 0.0236(15) 0.0156(15) 0.0230(16) 0.0041(12) -0.0028(12) -0.0061(11)
C9 0.0216(15) 0.0164(15) 0.0223(16) -0.0007(12) -0.0012(12) -0.0012(12)
C19 0.0180(14) 0.0114(13) 0.0156(14) 0.0030(10) -0.0011(11) -0.0014(10)
C18 0.0224(15) 0.0158(15) 0.0299(17) 0.0041(12) 0.0032(13) 0.0020(12)
C13 0.0143(13) 0.0145(14) 0.0146(14) 0.0017(11) -0.0040(11) -0.0009(10)
C22 0.0082(12) 0.0151(14) 0.0229(15) -0.0014(11) -0.0023(11) -0.0001(10)
C10 0.0135(13) 0.0093(13) 0.0215(15) -0.0003(11) -0.0006(11) 0.0037(10)
C1 0.0148(13) 0.0110(13) 0.0195(15) -0.0020(11) -0.0034(11) -0.0023(10)
C27 0.0172(14) 0.0162(14) 0.0196(15) 0.0021(11) -0.0024(11) -0.0021(11)
C26 0.0228(15) 0.0220(16) 0.0235(16) -0.0052(13) -0.0020(12) 0.0013(12)
C8 0.0207(15) 0.0205(16) 0.0229(16) 0.0073(12) -0.0033(12) 0.0013(12)
C17 0.0138(14) 0.0261(17) 0.0357(18) 0.0096(14) 0.0046(12) -0.0016(12)

loop_
_atom_type_symbol
_atom_type_description
_atom_type_scat_dispersion_real
_atom_type_scat_dispersion_imag
_atom_type_scat_source
C C 0.0033 0.0016 'International Tables Vol C Tables 4.2.6.8 and 6.1.1.4'
H H 0.0000 0.0000 'International Tables Vol C Tables 4.2.6.8 and 6.1.1.4'
N N 0.0061 0.0033 'International Tables Vol C Tables 4.2.6.8 and 6.1.1.4'
O O 0.0106 0.0060 'International Tables Vol C Tables 4.2.6.8 and 6.1.1.4'
Cl Cl 0.1484 0.1585 'International Tables Vol C Tables 4.2.6.8 and 6.1.1.4'

loop_
_geom_angle_atom_site_label_1
_geom_angle_atom_site_label_2
_geom_angle_atom_site_label_3
_geom_angle
C12 N4 C11 121.5(2)
C12 N4 H4N 119(2)
C11 N4 H4N 120(2)
C21 N6 C20 122.9(2)
C21 N6 H6N 120.5(18)
C20 N6 H6N 115.9(18)
C3 N2 C2 122.4(2)
C3 N2 H2N 120(2)
C2 N2 H2N 118(2)
C10 N1 C1 110.51(19)
C10 N1 C19 110.01(19)
C1 N1 C19 109.48(19)
C10 N1 H1N 107.9(18)
C1 N1 H1N 109.1(18)
C19 N1 H1N 109.8(18)
O2 N3 O3 123.6(2)
O2 N3 C6 118.5(2)
O3 N3 C6 117.9(2)
O9 N7 O8 123.1(2)
O9 N7 C24 118.5(2)
O8 N7 C24 118.4(2)
O1 C3 N2 122.1(2)
O1 C3 C4 121.3(2)
N2 C3 C4 116.6(2)
O6 N5 O5 123.5(2)
O6 N5 C15 118.4(2)
O5 N5 C15 118.1(2)
O7 C21 N6 122.2(3)
O7 C21 C22 120.9(2)
N6 C21 C22 116.9(2)
C25 C24 C23 123.1(3)
C25 C24 N7 118.2(2)
C23 C24 N7 118.8(3)
N6 C20 C19 114.0(2)
N6 C20 H20A 108.7
C19 C20 H20A 108.7
N6 C20 H20B 108.7
C19 C20 H20B 108.7
H20A C20 H20B 107.6
C26 C25 C24 117.9(3)
C26 C25 H25 121.1
C24 C25 H25 121.1
C4 C5 C6 117.9(3)
C4 C5 H5A 121.0
C6 C5 H5A 121.0
N4 C11 C10 115.3(2)
N4 C11 H11A 108.5
C10 C11 H11A 108.5
N4 C11 H11B 108.5
C10 C11 H11B 108.5
H11A C11 H11B 107.5
C5 C4 C9 119.6(2)
C5 C4 C3 117.9(2)
C9 C4 C3 122.4(2)
C7 C6 C5 123.3(3)
C7 C6 N3 117.9(2)
C5 C6 N3 118.8(3)
C15 C14 C13 118.8(2)
C15 C14 H14 120.6
C13 C14 H14 120.6
C24 C23 C22 118.5(3)
C24 C23 H23 120.8
C22 C23 H23 120.8
O4 C12 N4 121.9(2)
O4 C12 C13 121.6(2)
N4 C12 C13 116.5(2)
C16 C15 C14 122.2(2)
C16 C15 N5 117.7(2)
C14 C15 N5 120.1(2)
N2 C2 C1 113.8(2)
N2 C2 H2A 108.8
C1 C2 H2A 108.8
N2 C2 H2B 108.8
C1 C2 H2B 108.8
H2A C2 H2B 107.7
C6 C7 C8 117.9(2)
C6 C7 H7 121.1
C8 C7 H7 121.1
C17 C16 C15 118.7(3)
C17 C16 H16 120.7
C15 C16 H16 120.7
C8 C9 C4 120.6(3)
C8 C9 H9 119.7
C4 C9 H9 119.7
N1 C19 C20 116.5(2)
N1 C19 H19A 108.2
C20 C19 H19A 108.2
N1 C19 H19B 108.2
C20 C19 H19B 108.2
H19A C19 H19B 107.3
C17 C18 C13 121.0(3)
C17 C18 H18 119.5
C13 C18 H18 119.5
C14 C13 C18 119.1(2)
C14 C13 C12 118.9(2)
C18 C13 C12 121.9(2)
C23 C22 C27 119.4(3)
C23 C22 C21 117.1(2)
C27 C22 C21 123.5(2)
N1 C10 C11 116.7(2)
N1 C10 H10A 108.1
C11 C10 H10A 108.1
N1 C10 H10B 108.1
C11 C10 H10B 108.1
H10A C10 H10B 107.3
N1 C1 C2 116.0(2)
N1 C1 H1A 108.3
C2 C1 H1A 108.3
N1 C1 H1B 108.3
C2 C1 H1B 108.3
H1A C1 H1B 107.4
C26 C27 C22 120.6(3)
C26 C27 H27 119.7
C22 C27 H27 119.7
C25 C26 C27 120.6(3)
C25 C26 H26 119.7
C27 C26 H26 119.7
C9 C8 C7 120.7(3)
C9 C8 H8A 119.7
C7 C8 H8A 119.7
C16 C17 C18 120.1(3)
C16 C17 H17 119.9
C18 C17 H17 119.9

loop_
_geom_bond_atom_site_label_1
_geom_bond_atom_site_label_2
_geom_bond_distance
O1 C3 1.232(3)
O7 C21 1.233(3)
O2 N3 1.223(3)
O4 C12 1.224(3)
O8 N7 1.230(3)
N4 C12 1.351(3)
N4 C11 1.450(3)
N4 H4N 0.78(3)
N6 C21 1.338(3)
N6 C20 1.453(3)
N6 H6N 0.88(3)
N2 C3 1.341(3)
N2 C2 1.458(3)
N2 H2N 0.85(3)
N1 C10 1.509(3)
N1 C1 1.513(3)
N1 C19 1.515(3)
N1 H1N 0.90(3)
O3 N3 1.230(3)
O5 N5 1.228(3)
N3 C6 1.473(3)
N7 O9 1.224(3)
N7 C24 1.472(4)
C3 C4 1.502(4)
N5 O6 1.224(3)
N5 C15 1.464(3)
C21 C22 1.506(4)
C24 C25 1.381(4)
C24 C23 1.382(4)
C20 C19 1.518(3)
C20 H20A 0.9700
C20 H20B 0.9700
C25 C26 1.380(4)
C25 H25 0.9300
C5 C4 1.385(4)
C5 C6 1.387(4)
C5 H5A 0.9300
C11 C10 1.521(3)
C11 H11A 0.9700
C11 H11B 0.9700
C4 C9 1.396(4)
C6 C7 1.376(4)
C14 C15 1.388(4)
C14 C13 1.389(4)
C14 H14 0.9300
C23 C22 1.390(4)
C23 H23 0.9300
C12 C13 1.506(4)
C15 C16 1.381(4)
C2 C1 1.530(3)
C2 H2A 0.9700
C2 H2B 0.9700
C7 C8 1.379(4)
C7 H7 0.9300
C16 C17 1.379(4)
C16 H16 0.9300
C9 C8 1.377(4)
C9 H9 0.9300
C19 H19A 0.9700
C19 H19B 0.9700
C18 C17 1.382(4)
C18 C13 1.393(3)
C18 H18 0.9300
C22 C27 1.393(4)
C10 H10A 0.9700
C10 H10B 0.9700
C1 H1A 0.9700
C1 H1B 0.9700
C27 C26 1.388(4)
C27 H27 0.9300
C26 H26 0.9300
C8 H8A 0.9300
C17 H17 0.9300
